data_7014715
loop_
_publ_author_name
'Ferguson, Alan'
'Schmidtmann, Marc'
'Brechin, Euan K.'
'Murrie, Mark'

_publ_section_title
;
 Bis-tris propane as a new multidentate ligand for nickel- and
 cobalt-based spin clusters.
;
_journal_issue 2
_journal_name_full 'Dalton transactions (Cambridge, England : 2003)'
_journal_page_first 334
_journal_page_last 336
_journal_paper_doi 10.1039/c0dt01090a
_journal_volume 40
_journal_year 2011
_chemical_formula_sum 'C59.25 H112 Co6 N4 O29.75'
_chemical_formula_weight 1710.11
_chemical_name_systematic
;
?
;
_space_group_IT_number 15
_symmetry_cell_setting monoclinic
_symmetry_space_group_name_Hall '-C 2yc'
_symmetry_space_group_name_H-M 'C 1 2/c 1'
_atom_sites_solution_hydrogens difmap
_atom_sites_solution_primary direct
_atom_sites_solution_secondary difmap
_audit_creation_method SHELXL-97
_cell_angle_alpha 90.00
_cell_angle_beta 97.201(3)
_cell_angle_gamma 90.00
_cell_formula_units_Z 8
_cell_length_a 26.3010(11)
_cell_length_b 13.4284(7)
_cell_length_c 42.785(2)
_cell_measurement_reflns_used 5831
_cell_measurement_temperature 100(2)
_cell_measurement_theta_max 26.05
_cell_measurement_theta_min 2.49
_cell_volume 14991.6(12)
_computing_cell_refinement 'Bruker AXS SAINT V7.23A'
_computing_data_collection 'Bruker AXS X8 Apex2'
_computing_data_reduction 'Bruker AXS SAINT V7.23A'
_computing_structure_refinement 'SHELXL-97 (Sheldrick, 2008)'
_computing_structure_solution 'SHELXS-97 (Sheldrick, 2008)'
_diffrn_ambient_temperature 100(2)
_diffrn_measured_fraction_theta_full 0.980
_diffrn_measured_fraction_theta_max 0.980
_diffrn_measurement_device_type 'Bruker APEX-II CCD'
_diffrn_measurement_method 'phi and omega scans'
_diffrn_radiation_monochromator graphite
_diffrn_radiation_source 'fine-focus sealed tube'
_diffrn_radiation_type MoK\a
_diffrn_radiation_wavelength 0.71073
_diffrn_reflns_av_R_equivalents 0.0586
_diffrn_reflns_av_sigmaI/netI 0.0734
_diffrn_reflns_limit_h_max 32
_diffrn_reflns_limit_h_min -32
_diffrn_reflns_limit_k_max 16
_diffrn_reflns_limit_k_min -16
_diffrn_reflns_limit_l_max 49
_diffrn_reflns_limit_l_min -53
_diffrn_reflns_number 44796
_diffrn_reflns_theta_full 26.54
_diffrn_reflns_theta_max 26.54
_diffrn_reflns_theta_min 0.96
_exptl_absorpt_coefficient_mu 1.380
_exptl_absorpt_correction_T_max 1.0000
_exptl_absorpt_correction_T_min 0.6604
_exptl_absorpt_correction_type multi-scan
_exptl_absorpt_process_details 'SADABS-2004/1 (Sheldrick, 2004)'
_exptl_crystal_colour purple
_exptl_crystal_density_diffrn 1.515
_exptl_crystal_density_method 'not measured'
_exptl_crystal_description block
_exptl_crystal_F_000 7164
_exptl_crystal_size_max 0.40
_exptl_crystal_size_mid 0.30
_exptl_crystal_size_min 0.30
_refine_diff_density_max 1.167
_refine_diff_density_min -1.046
_refine_diff_density_rms 0.112
_refine_ls_extinction_method none
_refine_ls_goodness_of_fit_ref 1.025
_refine_ls_hydrogen_treatment mixed
_refine_ls_matrix_type full
_refine_ls_number_parameters 895
_refine_ls_number_reflns 15306
_refine_ls_number_restraints 0
_refine_ls_restrained_S_all 1.025
_refine_ls_R_factor_all 0.0967
_refine_ls_R_factor_gt 0.0566
_refine_ls_shift/su_max 0.001
_refine_ls_shift/su_mean 0.000
_refine_ls_structure_factor_coef Fsqd
_refine_ls_weighting_details 'calc w=1/[\s^2^(Fo^2^)+(0.0700P)^2^+70.0000P] where P=(Fo^2^+2Fc^2^)/3'
_refine_ls_weighting_scheme calc
_refine_ls_wR_factor_gt 0.1394
_refine_ls_wR_factor_ref 0.1600
_reflns_number_gt 10105
_reflns_number_total 15306
_reflns_threshold_expression >2sigma(I)
_cod_data_source_file C0DT01090A.TXT
_cod_data_source_block afr1180b
_cod_original_cell_volume 14991.5(13)
_cod_original_sg_symbol_H-M C2/c
_cod_database_code 7014715

loop_
_symmetry_equiv_pos_as_xyz
'x, y, z'
'-x, y, -z+1/2'
'x+1/2, y+1/2, z'
'-x+1/2, y+1/2, -z+1/2'
'-x, -y, -z'
'x, -y, z-1/2'
'-x+1/2, -y+1/2, -z'
'x+1/2, -y+1/2, z-1/2'

loop_
_atom_site_label
_atom_site_type_symbol
_atom_site_fract_x
_atom_site_fract_y
_atom_site_fract_z
_atom_site_U_iso_or_equiv
_atom_site_adp_type
_atom_site_occupancy
_atom_site_symmetry_multiplicity
_atom_site_calc_flag
_atom_site_refinement_flags
_atom_site_disorder_assembly
_atom_site_disorder_group
Co1 Co 0.00572(3) 0.31361(6) 0.120224(18) 0.03045(19) Uani 1 1 d . . .
Co2 Co 0.21386(2) 0.81046(5) 0.180173(15) 0.02199(16) Uani 1 1 d . . .
Co3 Co 0.26382(2) 0.60526(5) 0.177206(15) 0.01762(15) Uani 1 1 d . . .
Co4 Co 0.21597(2) 0.68929(5) 0.115646(14) 0.01709(15) Uani 1 1 d . . .
Co5 Co 0.27298(2) 0.47831(5) 0.119611(15) 0.01785(15) Uani 1 1 d . . .
Co6 Co 0.22350(2) 0.56764(5) 0.058480(15) 0.01818(15) Uani 1 1 d . . .
O1 O 0.02028(14) 0.3085(3) 0.16885(9) 0.0373(10) Uani 1 1 d . . .
O2 O 0.07932(13) 0.2618(3) 0.11885(9) 0.0316(9) Uani 1 1 d . . .
O3 O -0.02174(13) 0.1667(3) 0.12063(9) 0.0327(9) Uani 1 1 d . . .
O4 O -0.00661(14) 0.3090(3) 0.07165(10) 0.0432(11) Uani 1 1 d . . .
O5 O -0.06568(14) 0.3649(3) 0.12450(12) 0.0501(12) Uani 1 1 d . . .
O6 O 0.03136(14) 0.4596(3) 0.11886(10) 0.0401(10) Uani 1 1 d . . .
O7 O 0.24724(14) 0.9450(3) 0.19176(8) 0.0310(9) Uani 1 1 d . . .
O8 O 0.22987(12) 0.8314(2) 0.13423(7) 0.0207(7) Uani 1 1 d . . .
O9 O 0.14401(13) 0.8693(3) 0.16608(8) 0.0307(9) Uani 1 1 d . . .
O10 O 0.19003(13) 0.7761(3) 0.22238(8) 0.0272(8) Uani 1 1 d . . .
O11 O 0.34268(12) 0.4308(2) 0.13947(8) 0.0215(7) Uani 1 1 d . . .
O12 O 0.25435(13) 0.3407(3) 0.10215(8) 0.0251(8) Uani 1 1 d . . .
O13 O 0.19826(11) 0.6563(2) 0.16069(7) 0.0190(7) Uani 1 1 d . . .
O14 O 0.27790(12) 0.7329(2) 0.19329(7) 0.0205(7) Uani 1 1 d . . .
O15 O 0.13302(16) 0.5463(3) 0.23653(10) 0.0439(11) Uani 1 1 d . . .
H15 H 0.1020 0.5611 0.2316 0.066 Uiso 1 1 calc R . .
O16 O 0.28741(11) 0.6307(2) 0.13791(7) 0.0164(7) Uani 1 1 d . . .
O17 O 0.24934(12) 0.4750(2) 0.16238(7) 0.0208(7) Uani 1 1 d . . .
O18 O 0.44087(13) 0.6015(3) 0.17509(9) 0.0308(9) Uani 1 1 d . . .
H18 H 0.4549 0.6157 0.1591 0.046 Uiso 1 1 calc R . .
O19 O 0.14320(12) 0.7172(3) 0.09279(8) 0.0239(8) Uani 1 1 d . . .
H19 H 0.147(2) 0.690(4) 0.0729(14) 0.036 Uiso 1 1 d . . .
O20 O 0.24378(11) 0.6946(2) 0.07360(7) 0.0183(7) Uani 1 1 d . . .
O21 O 0.20057(11) 0.5384(2) 0.09779(7) 0.0174(7) Uani 1 1 d . . .
O22 O 0.28722(11) 0.5133(2) 0.07542(7) 0.0194(7) Uani 1 1 d . . .
O23 O 0.15811(12) 0.6226(3) 0.04256(8) 0.0218(7) Uani 1 1 d . . .
O24 O 0.31395(13) 0.7376(3) -0.00520(9) 0.0317(9) Uani 1 1 d . . .
H24 H 0.3330 0.7784 -0.0130 0.048 Uiso 1 1 calc R . .
O25 O 0.12492(14) 0.2781(3) 0.06626(10) 0.0351(9) Uani 1 1 d . . .
H25 H 0.1079 0.2645 0.0810 0.053 Uiso 1 1 calc R . .
N1 N 0.33559(15) 0.5791(3) 0.19089(10) 0.0212(9) Uani 1 1 d . . .
H1 H 0.345(2) 0.536(4) 0.1787(13) 0.032 Uiso 1 1 d . . .
N2 N 0.22957(16) 0.5677(3) 0.21218(10) 0.0232(9) Uani 1 1 d . . .
H2 H 0.220(2) 0.622(4) 0.2200(14) 0.035 Uiso 1 1 d . . .
N3 N 0.25755(15) 0.6019(3) 0.02266(9) 0.0221(9) Uani 1 1 d . . .
H3 H 0.241(2) 0.659(4) 0.0123(13) 0.033 Uiso 1 1 d . . .
N4 N 0.19499(16) 0.4383(4) 0.04750(10) 0.0244(10) Uani 1 1 d . . .
H4 H 0.208(2) 0.403(5) 0.0598(14) 0.037 Uiso 1 1 d . . .
C1 C -0.1340(3) 0.4729(7) 0.1293(5) 0.212(10) Uani 1 1 d . . .
H1A H -0.1470 0.4198 0.1419 0.318 Uiso 1 1 calc R . .
H1B H -0.1537 0.4737 0.1083 0.318 Uiso 1 1 calc R . .
H1C H -0.1376 0.5372 0.1396 0.318 Uiso 1 1 calc R . .
C2 C -0.0780(3) 0.4542(6) 0.1264(3) 0.090(4) Uani 1 1 d . . .
C3 C -0.0461(3) 0.5365(6) 0.1263(3) 0.089(3) Uani 1 1 d . . .
H3A H -0.0609 0.5999 0.1291 0.107 Uiso 1 1 calc R . .
C4 C 0.0055(2) 0.5346(5) 0.12233(19) 0.0512(19) Uani 1 1 d . . .
C5 C 0.0326(3) 0.6344(5) 0.1231(2) 0.074(3) Uani 1 1 d . . .
H5A H 0.0630 0.6291 0.1121 0.111 Uiso 1 1 calc R . .
H5B H 0.0430 0.6540 0.1451 0.111 Uiso 1 1 calc R . .
H5C H 0.0093 0.6847 0.1127 0.111 Uiso 1 1 calc R . .
C6 C 0.0528(3) 0.2528(7) 0.21966(16) 0.063(2) Uani 1 1 d . . .
H6A H 0.0493 0.3194 0.2285 0.094 Uiso 1 1 calc R . .
H6B H 0.0843 0.2216 0.2299 0.094 Uiso 1 1 calc R . .
H6C H 0.0233 0.2119 0.2233 0.094 Uiso 1 1 calc R . .
C7 C 0.0554(2) 0.2612(5) 0.18459(14) 0.0382(14) Uani 1 1 d . . .
C8 C 0.0966(2) 0.2166(5) 0.17262(16) 0.0503(18) Uani 1 1 d . . .
H8A H 0.1200 0.1802 0.1870 0.060 Uiso 1 1 calc R . .
C9 C 0.1065(2) 0.2202(5) 0.14158(15) 0.0430(16) Uani 1 1 d . . .
C10 C 0.1544(3) 0.1716(7) 0.1337(2) 0.081(3) Uani 1 1 d . . .
H10A H 0.1757 0.2210 0.1246 0.122 Uiso 1 1 calc R . .
H10B H 0.1454 0.1180 0.1184 0.122 Uiso 1 1 calc R . .
H10C H 0.1734 0.1438 0.1529 0.122 Uiso 1 1 calc R . .
C11 C -0.0437(2) 0.0044(4) 0.10344(15) 0.0390(15) Uani 1 1 d . . .
H11A H -0.0704 0.0032 0.1175 0.058 Uiso 1 1 calc R . .
H11B H -0.0131 -0.0300 0.1135 0.058 Uiso 1 1 calc R . .
H11C H -0.0564 -0.0291 0.0836 0.058 Uiso 1 1 calc R . .
C12 C -0.03045(18) 0.1106(5) 0.09677(14) 0.0327(13) Uani 1 1 d . . .
C13 C -0.0288(2) 0.1395(5) 0.06564(15) 0.0409(15) Uani 1 1 d . . .
H13A H -0.0359 0.0891 0.0501 0.049 Uiso 1 1 calc R . .
C14 C -0.0180(2) 0.2340(6) 0.05474(15) 0.0437(16) Uani 1 1 d . . .
C15 C -0.0198(2) 0.2486(6) 0.01976(15) 0.059(2) Uani 1 1 d . . .
H15A H -0.0418 0.3056 0.0132 0.088 Uiso 1 1 calc R . .
H15B H -0.0337 0.1886 0.0088 0.088 Uiso 1 1 calc R . .
H15C H 0.0149 0.2612 0.0146 0.088 Uiso 1 1 calc R . .
C16 C 0.0619(2) 0.9358(6) 0.16641(16) 0.0525(19) Uani 1 1 d . . .
H16A H 0.0719 0.9956 0.1555 0.079 Uiso 1 1 calc R . .
H16B H 0.0389 0.9544 0.1817 0.079 Uiso 1 1 calc R . .
H16C H 0.0444 0.8893 0.1510 0.079 Uiso 1 1 calc R . .
C17 C 0.1090(2) 0.8868(4) 0.18324(13) 0.0335(13) Uani 1 1 d . . .
C18 C 0.1105(2) 0.8602(5) 0.21481(13) 0.0379(14) Uani 1 1 d . . .
H18A H 0.0828 0.8813 0.2254 0.045 Uiso 1 1 calc R . .
C19 C 0.1490(2) 0.8057(4) 0.23208(13) 0.0307(12) Uani 1 1 d . . .
C20 C 0.1422(2) 0.7759(5) 0.26553(13) 0.0376(14) Uani 1 1 d . . .
H20A H 0.1718 0.7989 0.2800 0.056 Uiso 1 1 calc R . .
H20B H 0.1397 0.7032 0.2668 0.056 Uiso 1 1 calc R . .
H20C H 0.1109 0.8062 0.2714 0.056 Uiso 1 1 calc R . .
C21 C 0.23015(19) 0.9268(4) 0.08683(11) 0.0240(11) Uani 1 1 d . . .
H21A H 0.2148 0.8658 0.0773 0.036 Uiso 1 1 calc R . .
H21B H 0.2641 0.9365 0.0801 0.036 Uiso 1 1 calc R . .
H21C H 0.2082 0.9838 0.0800 0.036 Uiso 1 1 calc R . .
C22 C 0.23526(17) 0.9181(4) 0.12214(11) 0.0206(11) Uani 1 1 d . . .
C23 C 0.24718(18) 1.0037(4) 0.13957(12) 0.0227(11) Uani 1 1 d . . .
H23A H 0.2500 1.0634 0.1280 0.027 Uiso 1 1 calc R . .
C24 C 0.25560(19) 1.0116(4) 0.17250(13) 0.0276(12) Uani 1 1 d . . .
C25 C 0.2765(2) 1.1082(4) 0.18653(14) 0.0423(15) Uani 1 1 d . . .
H25A H 0.3057 1.0946 0.2025 0.063 Uiso 1 1 calc R . .
H25B H 0.2497 1.1428 0.1963 0.063 Uiso 1 1 calc R . .
H25C H 0.2877 1.1501 0.1699 0.063 Uiso 1 1 calc R . .
C26 C 0.4114(2) 0.3212(4) 0.15420(13) 0.0353(13) Uani 1 1 d . . .
H26A H 0.4229 0.3782 0.1675 0.053 Uiso 1 1 calc R . .
H26B H 0.4363 0.3078 0.1395 0.053 Uiso 1 1 calc R . .
H26C H 0.4083 0.2625 0.1675 0.053 Uiso 1 1 calc R . .
C27 C 0.36026(19) 0.3443(4) 0.13600(12) 0.0251(11) Uani 1 1 d . . .
C28 C 0.3360(2) 0.2703(4) 0.11612(13) 0.0309(13) Uani 1 1 d . . .
H28A H 0.3552 0.2114 0.1138 0.037 Uiso 1 1 calc R . .
C29 C 0.2878(2) 0.2739(4) 0.09968(12) 0.0263(12) Uani 1 1 d . . .
C30 C 0.2713(2) 0.1933(4) 0.07578(14) 0.0387(14) Uani 1 1 d . . .
H30A H 0.2358 0.1738 0.0776 0.058 Uiso 1 1 calc R . .
H30B H 0.2938 0.1353 0.0798 0.058 Uiso 1 1 calc R . .
H30C H 0.2735 0.2186 0.0545 0.058 Uiso 1 1 calc R . .
C31 C 0.14267(18) 0.4544(4) 0.05735(11) 0.0244(11) Uani 1 1 d . . .
C32 C 0.12108(18) 0.5449(4) 0.03929(12) 0.0279(12) Uani 1 1 d . . .
H32A H 0.1123 0.5279 0.0167 0.033 Uiso 1 1 calc R . .
H32B H 0.0894 0.5672 0.0475 0.033 Uiso 1 1 calc R . .
C33 C 0.15499(17) 0.4789(4) 0.09280(11) 0.0223(11) Uani 1 1 d . . .
H33A H 0.1260 0.5155 0.1001 0.027 Uiso 1 1 calc R . .
H33B H 0.1601 0.4164 0.1051 0.027 Uiso 1 1 calc R . .
C34 C 0.1062(2) 0.3673(4) 0.05143(13) 0.0320(13) Uani 1 1 d . . .
H34A H 0.0733 0.3848 0.0591 0.038 Uiso 1 1 calc R . .
H34B H 0.0992 0.3557 0.0284 0.038 Uiso 1 1 calc R . .
C35 C 0.1993(2) 0.3988(4) 0.01582(13) 0.0336(13) Uani 1 1 d . . .
H35A H 0.1749 0.4338 0.0000 0.040 Uiso 0.75 1 calc PR . .
H35B H 0.1907 0.3270 0.0150 0.040 Uiso 0.75 1 calc PR . .
C36A C 0.2539(3) 0.4141(5) 0.00832(16) 0.0266(16) Uani 0.75 1 d P . .
H36A H 0.2603 0.3688 -0.0090 0.032 Uiso 0.75 1 calc PR . .
H36B H 0.2783 0.3969 0.0271 0.032 Uiso 0.75 1 calc PR . .
C36B C 0.2101(7) 0.4897(14) -0.0103(5) 0.021(4) Uiso 0.25 1 d P . .
C37 C 0.26308(19) 0.5236(4) -0.00146(12) 0.0258(11) Uani 1 1 d . . .
H37A H 0.2981 0.5283 -0.0075 0.031 Uiso 0.75 1 calc PR . .
H37B H 0.2388 0.5390 -0.0204 0.031 Uiso 0.75 1 calc PR . .
C38 C 0.30626(17) 0.6425(4) 0.04056(11) 0.0195(10) Uani 1 1 d . . .
C39 C 0.32813(17) 0.5575(4) 0.06191(11) 0.0206(10) Uani 1 1 d . . .
H39A H 0.3447 0.5076 0.0495 0.025 Uiso 1 1 calc R . .
H39B H 0.3541 0.5835 0.0787 0.025 Uiso 1 1 calc R . .
C40 C 0.28792(17) 0.7264(4) 0.06090(11) 0.0196(10) Uani 1 1 d . . .
H40A H 0.3153 0.7433 0.0781 0.024 Uiso 1 1 calc R . .
H40B H 0.2800 0.7867 0.0479 0.024 Uiso 1 1 calc R . .
C41 C 0.34311(18) 0.6826(4) 0.01895(11) 0.0237(11) Uani 1 1 d . . .
H41A H 0.3691 0.7260 0.0309 0.028 Uiso 1 1 calc R . .
H41B H 0.3610 0.6269 0.0098 0.028 Uiso 1 1 calc R . .
C42 C 0.35668(18) 0.6743(4) 0.17875(11) 0.0216(11) Uani 1 1 d . . .
C43 C 0.33764(17) 0.6723(4) 0.14329(11) 0.0223(11) Uani 1 1 d . . .
H43A H 0.3372 0.7408 0.1348 0.027 Uiso 1 1 calc R . .
H43B H 0.3613 0.6320 0.1322 0.027 Uiso 1 1 calc R . .
C44 C 0.32996(18) 0.7572(4) 0.19473(13) 0.0257(11) Uani 1 1 d . . .
H44A H 0.3453 0.7640 0.2170 0.031 Uiso 1 1 calc R . .
H44B H 0.3340 0.8213 0.1839 0.031 Uiso 1 1 calc R . .
C45 C 0.41447(18) 0.6858(4) 0.18458(12) 0.0264(12) Uani 1 1 d . . .
H45A H 0.4246 0.7449 0.1730 0.032 Uiso 1 1 calc R . .
H45B H 0.4249 0.6977 0.2073 0.032 Uiso 1 1 calc R . .
C46 C 0.35161(19) 0.5539(4) 0.22486(12) 0.0290(12) Uani 1 1 d . . .
H46A H 0.3817 0.5954 0.2327 0.035 Uiso 1 1 calc R . .
H46B H 0.3627 0.4834 0.2262 0.035 Uiso 1 1 calc R . .
C47 C 0.31084(19) 0.5686(5) 0.24665(12) 0.0310(13) Uani 1 1 d . . .
H47A H 0.3027 0.6404 0.2475 0.037 Uiso 1 1 calc R . .
H47B H 0.3250 0.5476 0.2682 0.037 Uiso 1 1 calc R . .
C48 C 0.26109(19) 0.5111(4) 0.23688(12) 0.0270(12) Uani 1 1 d . . .
H48A H 0.2690 0.4445 0.2288 0.032 Uiso 1 1 calc R . .
H48B H 0.2422 0.5021 0.2553 0.032 Uiso 1 1 calc R . .
C49 C 0.18414(18) 0.5158(4) 0.19412(12) 0.0238(11) Uani 1 1 d . . .
C50 C 0.15922(18) 0.5967(4) 0.17202(11) 0.0216(11) Uani 1 1 d . . .
H50A H 0.1377 0.5655 0.1540 0.026 Uiso 1 1 calc R . .
H50B H 0.1370 0.6393 0.1835 0.026 Uiso 1 1 calc R . .
C51 C 0.20639(19) 0.4342(4) 0.17505(12) 0.0255(11) Uani 1 1 d . . .
H51A H 0.2171 0.3766 0.1887 0.031 Uiso 1 1 calc R . .
H51B H 0.1803 0.4113 0.1578 0.031 Uiso 1 1 calc R . .
C52 C 0.1473(2) 0.4734(4) 0.21556(13) 0.0305(13) Uani 1 1 d . . .
H52A H 0.1163 0.4479 0.2025 0.037 Uiso 1 1 calc R . .
H52B H 0.1639 0.4169 0.2277 0.037 Uiso 1 1 calc R . .
C53 C 0.1149(2) 0.8092(5) 0.08892(15) 0.0428(15) Uani 1 1 d . . .
H53A H 0.0784 0.7946 0.0832 0.064 Uiso 1 1 calc R . .
H53B H 0.1274 0.8488 0.0722 0.064 Uiso 1 1 calc R . .
H53C H 0.1196 0.8467 0.1087 0.064 Uiso 1 1 calc R . .
C54 C 0.0961(4) 0.0493(7) 0.0339(2) 0.082(3) Uiso 1 1 d . . .
O26 O 0.1433(2) 0.1077(5) 0.03614(15) 0.0878(18) Uiso 1 1 d . . .
C55 C 0.0054(6) 0.6982(12) 0.2106(4) 0.165(6) Uiso 1 1 d . . .
O27 O 0.0400(3) 0.6071(7) 0.2111(2) 0.143(3) Uiso 1 1 d . . .
C56 C -0.0657(5) 0.4603(11) 0.2091(3) 0.138(5) Uiso 1 1 d . . .
O28 O -0.0124(4) 0.4511(9) 0.2061(3) 0.189(4) Uiso 1 1 d . . .
C57 C 0.5000 0.4934(8) 0.2500 0.052(2) Uiso 1 2 d S . .
O29 O 0.4685(3) 0.4519(6) 0.21983(19) 0.0385(19) Uiso 0.50 1 d P . .
C58 C -0.0675(7) 0.6855(14) 0.0450(4) 0.074(5) Uiso 0.50 1 d P A 1
C59 C -0.0895(9) 0.7710(18) 0.0413(5) 0.089(7) Uiso 0.50 1 d P A 1
C60 C -0.0748(6) 0.5110(13) 0.0495(4) 0.064(4) Uiso 0.50 1 d P A 1
C61 C -0.1196(3) 0.4435(6) 0.04965(18) 0.0490(19) Uiso 0.50 1 d P A 1
O30 O -0.1013(4) 0.6120(8) 0.0428(3) 0.072(3) Uiso 0.50 1 d P A 1
C62 C -0.0629(7) 0.4608(16) 0.0401(5) 0.081(5) Uiso 0.50 1 d P B 2
O31 O -0.0244(6) 0.5264(12) 0.0286(4) 0.038(4) Uiso 0.25 1 d P B 2
O32 O -0.1196(3) 0.4435(6) 0.04965(18) 0.0490(19) Uiso 0.25 1 d P B 2
C63 C -0.1616(12) 0.823(2) 0.0198(7) 0.059(8) Uiso 0.25 1 d P C 2
O33 O -0.1124(11) 0.792(2) 0.0358(7) 0.086(9) Uiso 0.25 1 d P C 2

loop_
_atom_site_aniso_label
_atom_site_aniso_U_11
_atom_site_aniso_U_22
_atom_site_aniso_U_33
_atom_site_aniso_U_23
_atom_site_aniso_U_13
_atom_site_aniso_U_12
Co1 0.0196(3) 0.0390(5) 0.0340(4) 0.0075(4) 0.0081(3) 0.0029(3)
Co2 0.0254(3) 0.0273(4) 0.0145(3) 0.0002(3) 0.0074(3) 0.0031(3)
Co3 0.0174(3) 0.0241(4) 0.0120(3) 0.0024(3) 0.0043(2) -0.0003(3)
Co4 0.0168(3) 0.0230(4) 0.0120(3) 0.0021(3) 0.0039(2) 0.0011(3)
Co5 0.0187(3) 0.0210(4) 0.0145(3) 0.0011(3) 0.0046(3) 0.0000(3)
Co6 0.0169(3) 0.0258(4) 0.0122(3) 0.0001(3) 0.0032(2) -0.0016(3)
O1 0.032(2) 0.050(3) 0.032(2) 0.001(2) 0.0117(18) -0.0002(19)
O2 0.0236(18) 0.038(2) 0.034(2) 0.0047(18) 0.0070(16) 0.0068(16)
O3 0.0256(19) 0.040(2) 0.033(2) 0.0045(19) 0.0065(17) 0.0005(17)
O4 0.028(2) 0.061(3) 0.041(3) 0.012(2) 0.0069(18) -0.006(2)
O5 0.023(2) 0.045(3) 0.084(4) 0.024(2) 0.016(2) 0.0040(19)
O6 0.0226(19) 0.039(2) 0.061(3) 0.009(2) 0.0150(19) 0.0036(17)
O7 0.046(2) 0.030(2) 0.0186(19) -0.0033(17) 0.0072(17) 0.0003(17)
O8 0.0267(18) 0.0206(19) 0.0154(17) 0.0009(14) 0.0044(14) 0.0029(14)
O9 0.032(2) 0.035(2) 0.025(2) 0.0038(17) 0.0064(16) 0.0115(17)
O10 0.0284(19) 0.037(2) 0.0177(18) 0.0005(16) 0.0098(15) 0.0080(16)
O11 0.0242(17) 0.0202(19) 0.0207(18) 0.0012(15) 0.0050(14) 0.0041(14)
O12 0.0308(19) 0.025(2) 0.0199(19) -0.0007(15) 0.0059(15) -0.0034(15)
O13 0.0154(15) 0.0259(19) 0.0161(17) 0.0030(14) 0.0034(13) -0.0002(13)
O14 0.0196(16) 0.0269(19) 0.0155(17) -0.0022(15) 0.0044(13) 0.0018(14)
O15 0.043(2) 0.058(3) 0.036(2) 0.004(2) 0.027(2) 0.003(2)
O16 0.0157(15) 0.0220(18) 0.0120(16) 0.0006(13) 0.0036(13) -0.0021(13)
O17 0.0232(17) 0.0240(19) 0.0164(18) 0.0030(14) 0.0071(14) -0.0020(14)
O18 0.0245(19) 0.044(2) 0.025(2) 0.0024(17) 0.0082(16) 0.0019(17)
O19 0.0187(17) 0.034(2) 0.0190(19) 0.0028(16) 0.0018(14) 0.0041(15)
O20 0.0177(16) 0.0235(18) 0.0147(17) 0.0024(14) 0.0062(13) -0.0001(13)
O21 0.0174(16) 0.0217(18) 0.0138(17) 0.0011(14) 0.0042(13) -0.0028(13)
O22 0.0185(16) 0.0234(19) 0.0166(18) 0.0008(14) 0.0032(13) 0.0007(14)
O23 0.0168(16) 0.030(2) 0.0183(18) 0.0033(15) 0.0023(13) -0.0049(14)
O24 0.0211(17) 0.050(3) 0.025(2) 0.0202(18) 0.0075(15) 0.0008(17)
O25 0.034(2) 0.036(2) 0.037(2) -0.0049(19) 0.0136(18) -0.0091(18)
N1 0.020(2) 0.030(3) 0.014(2) 0.0035(18) 0.0044(17) 0.0018(18)
N2 0.024(2) 0.030(3) 0.016(2) 0.0022(19) 0.0064(17) -0.0010(19)
N3 0.019(2) 0.035(3) 0.012(2) 0.0031(18) 0.0024(17) -0.0007(18)
N4 0.022(2) 0.034(3) 0.016(2) -0.0009(19) 0.0014(18) -0.0031(19)
C1 0.039(5) 0.060(6) 0.55(3) 0.108(12) 0.105(10) 0.023(4)
C2 0.030(4) 0.046(5) 0.201(11) 0.047(6) 0.040(5) 0.013(3)
C3 0.035(4) 0.039(4) 0.202(11) 0.037(6) 0.047(5) 0.011(3)
C4 0.031(3) 0.040(4) 0.087(6) 0.018(4) 0.025(3) 0.007(3)
C5 0.039(4) 0.047(5) 0.141(8) 0.014(5) 0.032(5) 0.002(3)
C6 0.046(4) 0.104(7) 0.040(4) 0.018(4) 0.010(3) -0.023(4)
C7 0.029(3) 0.050(4) 0.035(3) 0.007(3) 0.004(3) -0.010(3)
C8 0.038(3) 0.068(5) 0.045(4) 0.029(4) 0.007(3) 0.012(3)
C9 0.033(3) 0.052(4) 0.046(4) 0.015(3) 0.013(3) 0.015(3)
C10 0.069(5) 0.108(7) 0.073(6) 0.032(5) 0.031(4) 0.060(5)
C11 0.031(3) 0.043(4) 0.042(4) -0.004(3) 0.001(3) 0.005(3)
C12 0.015(2) 0.049(4) 0.034(3) 0.001(3) 0.003(2) 0.005(2)
C13 0.027(3) 0.060(4) 0.036(4) -0.002(3) 0.005(3) -0.007(3)
C14 0.017(3) 0.079(5) 0.034(4) 0.008(4) 0.002(2) -0.004(3)
C15 0.042(4) 0.100(6) 0.035(4) 0.012(4) 0.006(3) -0.024(4)
C16 0.037(3) 0.075(5) 0.046(4) 0.018(4) 0.009(3) 0.021(3)
C17 0.032(3) 0.039(3) 0.031(3) 0.000(3) 0.009(3) 0.013(3)
C18 0.038(3) 0.050(4) 0.029(3) 0.006(3) 0.017(3) 0.017(3)
C19 0.037(3) 0.033(3) 0.023(3) 0.000(2) 0.009(2) 0.004(2)
C20 0.044(3) 0.047(4) 0.026(3) 0.009(3) 0.019(3) 0.014(3)
C21 0.029(3) 0.023(3) 0.021(3) 0.005(2) 0.008(2) 0.000(2)
C22 0.016(2) 0.029(3) 0.018(3) -0.001(2) 0.0059(19) 0.003(2)
C23 0.024(2) 0.021(3) 0.024(3) -0.001(2) 0.007(2) 0.000(2)
C24 0.026(3) 0.029(3) 0.029(3) -0.005(2) 0.005(2) 0.001(2)
C25 0.057(4) 0.038(4) 0.032(3) -0.006(3) 0.007(3) -0.011(3)
C26 0.036(3) 0.040(4) 0.031(3) 0.004(3) 0.008(3) 0.011(3)
C27 0.030(3) 0.029(3) 0.019(3) 0.006(2) 0.012(2) 0.004(2)
C28 0.045(3) 0.021(3) 0.027(3) 0.001(2) 0.006(3) 0.012(2)
C29 0.046(3) 0.018(3) 0.017(3) 0.002(2) 0.013(2) -0.005(2)
C30 0.059(4) 0.027(3) 0.031(3) -0.006(3) 0.008(3) -0.004(3)
C31 0.021(2) 0.035(3) 0.017(3) -0.004(2) 0.004(2) -0.007(2)
C32 0.020(2) 0.040(3) 0.022(3) 0.001(2) 0.001(2) -0.008(2)
C33 0.018(2) 0.029(3) 0.020(3) -0.003(2) 0.005(2) -0.007(2)
C34 0.030(3) 0.044(4) 0.023(3) -0.004(3) 0.005(2) -0.016(3)
C35 0.039(3) 0.040(3) 0.023(3) -0.010(2) 0.007(2) -0.012(3)
C36A 0.031(4) 0.034(4) 0.017(4) -0.006(3) 0.009(3) -0.006(3)
C37 0.028(3) 0.034(3) 0.016(3) -0.004(2) 0.006(2) -0.004(2)
C38 0.016(2) 0.032(3) 0.011(2) 0.004(2) 0.0036(18) 0.001(2)
C39 0.018(2) 0.028(3) 0.017(2) 0.002(2) 0.0066(19) 0.003(2)
C40 0.017(2) 0.030(3) 0.013(2) 0.000(2) 0.0051(19) 0.000(2)
C41 0.024(2) 0.035(3) 0.013(2) 0.007(2) 0.007(2) 0.001(2)
C42 0.021(2) 0.029(3) 0.015(2) 0.001(2) 0.006(2) -0.004(2)
C43 0.020(2) 0.030(3) 0.017(3) 0.006(2) 0.002(2) -0.002(2)
C44 0.024(3) 0.028(3) 0.027(3) -0.003(2) 0.010(2) -0.006(2)
C45 0.023(3) 0.041(3) 0.015(3) -0.002(2) 0.002(2) -0.002(2)
C46 0.026(3) 0.042(3) 0.017(3) 0.012(2) -0.003(2) -0.002(2)
C47 0.030(3) 0.049(4) 0.013(3) 0.009(2) 0.002(2) 0.001(3)
C48 0.028(3) 0.038(3) 0.015(3) 0.009(2) 0.007(2) 0.002(2)
C49 0.020(2) 0.029(3) 0.023(3) 0.004(2) 0.007(2) 0.000(2)
C50 0.020(2) 0.029(3) 0.017(3) 0.001(2) 0.008(2) -0.002(2)
C51 0.025(3) 0.033(3) 0.021(3) 0.006(2) 0.011(2) -0.004(2)
C52 0.029(3) 0.039(3) 0.026(3) 0.007(2) 0.015(2) 0.000(2)
C53 0.035(3) 0.048(4) 0.044(4) 0.008(3) -0.002(3) 0.003(3)

loop_
_atom_type_symbol
_atom_type_description
_atom_type_scat_dispersion_real
_atom_type_scat_dispersion_imag
_atom_type_scat_source
C C 0.0033 0.0016 'International Tables Vol C Tables 4.2.6.8 and 6.1.1.4'
H H 0.0000 0.0000 'International Tables Vol C Tables 4.2.6.8 and 6.1.1.4'
N N 0.0061 0.0033 'International Tables Vol C Tables 4.2.6.8 and 6.1.1.4'
O O 0.0106 0.0060 'International Tables Vol C Tables 4.2.6.8 and 6.1.1.4'
Co Co 0.3494 0.9721 'International Tables Vol C Tables 4.2.6.8 and 6.1.1.4'

loop_
_geom_angle_atom_site_label_1
_geom_angle_atom_site_label_2
_geom_angle_atom_site_label_3
_geom_angle
_geom_angle_site_symmetry_1
_geom_angle_site_symmetry_3
_geom_angle_publ_flag
O5 Co1 O4 94.05(18) . . ?
O5 Co1 O2 176.47(18) . . ?
O4 Co1 O2 89.47(15) . . ?
O5 Co1 O1 88.71(18) . . ?
O4 Co1 O1 176.03(18) . . ?
O2 Co1 O1 87.78(15) . . ?
O5 Co1 O6 89.41(16) . . ?
O4 Co1 O6 90.61(18) . . ?
O2 Co1 O6 90.46(15) . . ?
O1 Co1 O6 92.28(17) . . ?
O5 Co1 O3 89.71(16) . . ?
O4 Co1 O3 88.25(17) . . ?
O2 Co1 O3 90.48(15) . . ?
O1 Co1 O3 88.90(16) . . ?
O6 Co1 O3 178.51(16) . . ?
O14 Co2 O9 171.61(15) . . ?
O14 Co2 O10 88.57(13) . . ?
O9 Co2 O10 89.08(14) . . ?
O14 Co2 O7 94.09(14) . . ?
O9 Co2 O7 94.23(15) . . ?
O10 Co2 O7 98.97(15) . . ?
O14 Co2 O8 94.16(13) . . ?
O9 Co2 O8 87.10(13) . . ?
O10 Co2 O8 171.64(14) . . ?
O7 Co2 O8 88.73(14) . . ?
O14 Co2 O13 74.50(12) . . ?
O9 Co2 O13 97.61(14) . . ?
O10 Co2 O13 93.32(13) . . ?
O7 Co2 O13 163.06(13) . . ?
O8 Co2 O13 79.83(12) . . ?
O14 Co3 O17 178.03(14) . . ?
O14 Co3 O16 95.13(14) . . ?
O17 Co3 O16 86.78(14) . . ?
O14 Co3 O13 86.28(14) . . ?
O17 Co3 O13 94.22(14) . . ?
O16 Co3 O13 89.29(13) . . ?
O14 Co3 N2 92.55(17) . . ?
O17 Co3 N2 85.62(17) . . ?
O16 Co3 N2 169.30(16) . . ?
O13 Co3 N2 83.79(16) . . ?
O14 Co3 N1 85.10(17) . . ?
O17 Co3 N1 94.67(17) . . ?
O16 Co3 N1 83.44(15) . . ?
O13 Co3 N1 168.17(16) . . ?
N2 Co3 N1 104.66(17) . . ?
O14 Co3 Co4 91.17(10) . . ?
O17 Co3 Co4 90.50(10) . . ?
O16 Co3 Co4 45.54(9) . . ?
O13 Co3 Co4 43.75(9) . . ?
N2 Co3 Co4 126.98(13) . . ?
N1 Co3 Co4 128.35(12) . . ?
O20 Co4 O19 89.40(13) . . ?
O20 Co4 O8 103.95(13) . . ?
O19 Co4 O8 97.01(14) . . ?
O20 Co4 O13 167.10(13) . . ?
O19 Co4 O13 100.05(13) . . ?
O8 Co4 O13 83.73(13) . . ?
O20 Co4 O16 90.78(12) . . ?
O19 Co4 O16 168.94(13) . . ?
O8 Co4 O16 93.68(12) . . ?
O13 Co4 O16 78.26(12) . . ?
O20 Co4 O21 78.10(12) . . ?
O19 Co4 O21 83.27(13) . . ?
O8 Co4 O21 177.92(13) . . ?
O13 Co4 O21 94.19(12) . . ?
O16 Co4 O21 85.94(12) . . ?
O20 Co4 Co6 38.66(9) . . ?
O19 Co4 Co6 82.16(10) . . ?
O8 Co4 Co6 142.41(9) . . ?
O13 Co4 Co6 133.62(10) . . ?
O16 Co4 Co6 91.09(8) . . ?
O21 Co4 Co6 39.66(8) . . ?
O20 Co4 Co3 129.46(9) . . ?
O19 Co4 Co3 138.17(10) . . ?
O8 Co4 Co3 88.58(9) . . ?
O13 Co4 Co3 39.21(8) . . ?
O16 Co4 Co3 39.05(8) . . ?
O21 Co4 Co3 89.84(8) . . ?
Co6 Co4 Co3 116.96(3) . . ?
O17 Co5 O11 88.74(13) . . ?
O17 Co5 O22 166.01(13) . . ?
O11 Co5 O22 101.60(13) . . ?
O17 Co5 O12 103.15(14) . . ?
O11 Co5 O12 91.81(14) . . ?
O22 Co5 O12 86.10(13) . . ?
O17 Co5 O21 92.59(12) . . ?
O11 Co5 O21 176.29(13) . . ?
O22 Co5 O21 76.54(12) . . ?
O12 Co5 O21 91.27(13) . . ?
O17 Co5 O16 75.88(12) . . ?
O11 Co5 O16 92.12(12) . . ?
O22 Co5 O16 94.16(12) . . ?
O12 Co5 O16 175.93(13) . . ?
O21 Co5 O16 84.85(12) . . ?
O20 Co6 O22 91.07(14) . . ?
O20 Co6 O21 89.44(13) . . ?
O22 Co6 O21 86.86(13) . . ?
O20 Co6 O23 88.63(14) . . ?
O22 Co6 O23 178.22(14) . . ?
O21 Co6 O23 91.38(13) . . ?
O20 Co6 N3 85.25(16) . . ?
O22 Co6 N3 85.33(16) . . ?
O21 Co6 N3 170.47(15) . . ?
O23 Co6 N3 96.39(16) . . ?
O20 Co6 N4 171.14(16) . . ?
O22 Co6 N4 92.55(16) . . ?
O21 Co6 N4 82.68(16) . . ?
O23 Co6 N4 87.50(16) . . ?
N3 Co6 N4 103.10(18) . . ?
O20 Co6 Co4 42.40(9) . . ?
O22 Co6 Co4 92.54(10) . . ?
O21 Co6 Co4 47.31(10) . . ?
O23 Co6 Co4 86.06(10) . . ?
N3 Co6 Co4 127.62(13) . . ?
N4 Co6 Co4 129.27(13) . . ?
C7 O1 Co1 126.3(4) . . ?
C9 O2 Co1 124.7(4) . . ?
C12 O3 Co1 125.4(4) . . ?
C14 O4 Co1 126.9(4) . . ?
C2 O5 Co1 125.7(4) . . ?
C4 O6 Co1 125.5(4) . . ?
C24 O7 Co2 125.2(3) . . ?
C22 O8 Co2 123.1(3) . . ?
C22 O8 Co4 134.2(3) . . ?
Co2 O8 Co4 100.96(14) . . ?
C17 O9 Co2 126.7(4) . . ?
C19 O10 Co2 126.0(3) . . ?
C27 O11 Co5 124.4(3) . . ?
C29 O12 Co5 122.4(3) . . ?
C50 O13 Co3 109.1(3) . . ?
C50 O13 Co4 133.1(3) . . ?
Co3 O13 Co4 97.04(13) . . ?
C50 O13 Co2 119.5(3) . . ?
Co3 O13 Co2 94.53(13) . . ?
Co4 O13 Co2 95.47(13) . . ?
C44 O14 Co3 112.2(3) . . ?
C44 O14 Co2 132.4(3) . . ?
Co3 O14 Co2 104.69(15) . . ?
C52 O15 H15 109.5 . . ?
C43 O16 Co3 109.1(3) . . ?
C43 O16 Co4 132.1(3) . . ?
Co3 O16 Co4 95.41(13) . . ?
C43 O16 Co5 122.3(3) . . ?
Co3 O16 Co5 94.96(13) . . ?
Co4 O16 Co5 94.60(12) . . ?
C51 O17 Co3 111.5(3) . . ?
C51 O17 Co5 135.1(3) . . ?
Co3 O17 Co5 102.36(15) . . ?
C45 O18 H18 109.5 . . ?
C53 O19 Co4 130.0(3) . . ?
C53 O19 H19 110(3) . . ?
Co4 O19 H19 100(3) . . ?
C40 O20 Co6 110.8(3) . . ?
C40 O20 Co4 139.5(3) . . ?
Co6 O20 Co4 98.94(14) . . ?
C33 O21 Co6 109.6(3) . . ?
C33 O21 Co5 121.9(3) . . ?
Co6 O21 Co5 95.69(13) . . ?
C33 O21 Co4 133.1(3) . . ?
Co6 O21 Co4 93.03(13) . . ?
Co5 O21 Co4 94.61(12) . . ?
C39 O22 Co6 111.4(3) . . ?
C39 O22 Co5 135.8(3) . . ?
Co6 O22 Co5 100.87(14) . . ?
C32 O23 Co6 109.0(3) . . ?
C41 O24 H24 109.5 . . ?
C34 O25 H25 109.5 . . ?
C46 N1 C42 116.9(4) . . ?
C46 N1 Co3 118.6(3) . . ?
C42 N1 Co3 97.4(3) . . ?
C46 N1 H1 112(4) . . ?
C42 N1 H1 103(4) . . ?
Co3 N1 H1 107(4) . . ?
C48 N2 C49 117.9(4) . . ?
C48 N2 Co3 114.9(3) . . ?
C49 N2 Co3 98.1(3) . . ?
C48 N2 H2 109(4) . . ?
C49 N2 H2 110(4) . . ?
Co3 N2 H2 106(4) . . ?
C37 N3 C38 117.1(4) . . ?
C37 N3 Co6 118.5(3) . . ?
C38 N3 Co6 97.6(3) . . ?
C37 N3 H3 109(3) . . ?
C38 N3 H3 104(3) . . ?
Co6 N3 H3 109(3) . . ?
C35 N4 C31 119.2(4) . . ?
C35 N4 Co6 118.5(3) . . ?
C31 N4 Co6 98.2(3) . . ?
C35 N4 H4 110(5) . . ?
C31 N4 H4 104(5) . . ?
Co6 N4 H4 105(5) . . ?
C2 C1 H1A 109.5 . . ?
C2 C1 H1B 109.5 . . ?
H1A C1 H1B 109.5 . . ?
C2 C1 H1C 109.5 . . ?
H1A C1 H1C 109.5 . . ?
H1B C1 H1C 109.5 . . ?
O5 C2 C3 127.0(6) . . ?
O5 C2 C1 115.4(7) . . ?
C3 C2 C1 117.6(7) . . ?
C4 C3 C2 125.9(7) . . ?
C4 C3 H3A 117.0 . . ?
C2 C3 H3A 117.0 . . ?
O6 C4 C3 126.3(6) . . ?
O6 C4 C5 117.3(5) . . ?
C3 C4 C5 116.4(6) . . ?
C4 C5 H5A 109.5 . . ?
C4 C5 H5B 109.5 . . ?
H5A C5 H5B 109.5 . . ?
C4 C5 H5C 109.5 . . ?
H5A C5 H5C 109.5 . . ?
H5B C5 H5C 109.5 . . ?
C7 C6 H6A 109.5 . . ?
C7 C6 H6B 109.5 . . ?
H6A C6 H6B 109.5 . . ?
C7 C6 H6C 109.5 . . ?
H6A C6 H6C 109.5 . . ?
H6B C6 H6C 109.5 . . ?
O1 C7 C8 125.4(6) . . ?
O1 C7 C6 116.8(6) . . ?
C8 C7 C6 117.8(6) . . ?
C9 C8 C7 125.9(6) . . ?
C9 C8 H8A 117.0 . . ?
C7 C8 H8A 117.0 . . ?
O2 C9 C8 126.7(5) . . ?
O2 C9 C10 115.5(6) . . ?
C8 C9 C10 117.8(6) . . ?
C9 C10 H10A 109.5 . . ?
C9 C10 H10B 109.5 . . ?
H10A C10 H10B 109.5 . . ?
C9 C10 H10C 109.5 . . ?
H10A C10 H10C 109.5 . . ?
H10B C10 H10C 109.5 . . ?
C12 C11 H11A 109.5 . . ?
C12 C11 H11B 109.5 . . ?
H11A C11 H11B 109.5 . . ?
C12 C11 H11C 109.5 . . ?
H11A C11 H11C 109.5 . . ?
H11B C11 H11C 109.5 . . ?
O3 C12 C13 125.6(6) . . ?
O3 C12 C11 115.7(5) . . ?
C13 C12 C11 118.7(6) . . ?
C12 C13 C14 127.2(6) . . ?
C12 C13 H13A 116.4 . . ?
C14 C13 H13A 116.4 . . ?
O4 C14 C13 125.6(6) . . ?
O4 C14 C15 116.4(6) . . ?
C13 C14 C15 118.0(7) . . ?
C14 C15 H15A 109.5 . . ?
C14 C15 H15B 109.5 . . ?
H15A C15 H15B 109.5 . . ?
C14 C15 H15C 109.5 . . ?
H15A C15 H15C 109.5 . . ?
H15B C15 H15C 109.5 . . ?
C17 C16 H16A 109.5 . . ?
C17 C16 H16B 109.5 . . ?
H16A C16 H16B 109.5 . . ?
C17 C16 H16C 109.5 . . ?
H16A C16 H16C 109.5 . . ?
H16B C16 H16C 109.5 . . ?
O9 C17 C18 125.4(5) . . ?
O9 C17 C16 114.7(5) . . ?
C18 C17 C16 119.9(5) . . ?
C19 C18 C17 125.7(5) . . ?
C19 C18 H18A 117.2 . . ?
C17 C18 H18A 117.2 . . ?
O10 C19 C18 125.9(5) . . ?
O10 C19 C20 115.5(5) . . ?
C18 C19 C20 118.6(5) . . ?
C19 C20 H20A 109.5 . . ?
C19 C20 H20B 109.5 . . ?
H20A C20 H20B 109.5 . . ?
C19 C20 H20C 109.5 . . ?
H20A C20 H20C 109.5 . . ?
H20B C20 H20C 109.5 . . ?
C22 C21 H21A 109.5 . . ?
C22 C21 H21B 109.5 . . ?
H21A C21 H21B 109.5 . . ?
C22 C21 H21C 109.5 . . ?
H21A C21 H21C 109.5 . . ?
H21B C21 H21C 109.5 . . ?
O8 C22 C23 124.2(5) . . ?
O8 C22 C21 118.2(4) . . ?
C23 C22 C21 117.6(5) . . ?
C22 C23 C24 126.9(5) . . ?
C22 C23 H23A 116.5 . . ?
C24 C23 H23A 116.5 . . ?
O7 C24 C23 126.0(5) . . ?
O7 C24 C25 116.0(5) . . ?
C23 C24 C25 118.1(5) . . ?
C24 C25 H25A 109.5 . . ?
C24 C25 H25B 109.5 . . ?
H25A C25 H25B 109.5 . . ?
C24 C25 H25C 109.5 . . ?
H25A C25 H25C 109.5 . . ?
H25B C25 H25C 109.5 . . ?
C27 C26 H26A 109.5 . . ?
C27 C26 H26B 109.5 . . ?
H26A C26 H26B 109.5 . . ?
C27 C26 H26C 109.5 . . ?
H26A C26 H26C 109.5 . . ?
H26B C26 H26C 109.5 . . ?
O11 C27 C28 125.0(5) . . ?
O11 C27 C26 116.5(5) . . ?
C28 C27 C26 118.4(5) . . ?
C29 C28 C27 127.2(5) . . ?
C29 C28 H28A 116.4 . . ?
C27 C28 H28A 116.4 . . ?
O12 C29 C28 126.0(5) . . ?
O12 C29 C30 114.6(5) . . ?
C28 C29 C30 119.4(5) . . ?
C29 C30 H30A 109.5 . . ?
C29 C30 H30B 109.5 . . ?
H30A C30 H30B 109.5 . . ?
C29 C30 H30C 109.5 . . ?
H30A C30 H30C 109.5 . . ?
H30B C30 H30C 109.5 . . ?
N4 C31 C32 105.7(4) . . ?
N4 C31 C34 115.1(4) . . ?
C32 C31 C34 110.2(4) . . ?
N4 C31 C33 102.6(4) . . ?
C32 C31 C33 110.5(4) . . ?
C34 C31 C33 112.2(4) . . ?
O23 C32 C31 109.3(4) . . ?
O23 C32 H32A 109.8 . . ?
C31 C32 H32A 109.8 . . ?
O23 C32 H32B 109.8 . . ?
C31 C32 H32B 109.8 . . ?
H32A C32 H32B 108.3 . . ?
O21 C33 C31 109.4(4) . . ?
O21 C33 H33A 109.8 . . ?
C31 C33 H33A 109.8 . . ?
O21 C33 H33B 109.8 . . ?
C31 C33 H33B 109.8 . . ?
H33A C33 H33B 108.2 . . ?
O25 C34 C31 113.7(4) . . ?
O25 C34 H34A 108.8 . . ?
C31 C34 H34A 108.8 . . ?
O25 C34 H34B 108.8 . . ?
C31 C34 H34B 108.8 . . ?
H34A C34 H34B 107.7 . . ?
N4 C35 C36A 109.2(4) . . ?
N4 C35 H35A 109.8 . . ?
C36A C35 H35A 109.8 . . ?
N4 C35 H35B 109.8 . . ?
C36A C35 H35B 109.8 . . ?
H35A C35 H35B 108.3 . . ?
C35 C36A C37 111.5(5) . . ?
C35 C36A H36A 109.3 . . ?
C37 C36A H36A 109.3 . . ?
C35 C36A H36B 109.3 . . ?
C37 C36A H36B 109.3 . . ?
H36A C36A H36B 108.0 . . ?
N3 C37 C36A 116.6(4) . . ?
N3 C37 H37A 108.1 . . ?
C36A C37 H37A 108.1 . . ?
N3 C37 H37B 108.1 . . ?
C36A C37 H37B 108.1 . . ?
H37A C37 H37B 107.3 . . ?
N3 C38 C41 112.6(4) . . ?
N3 C38 C39 105.4(4) . . ?
C41 C38 C39 114.0(4) . . ?
N3 C38 C40 104.2(4) . . ?
C41 C38 C40 110.8(4) . . ?
C39 C38 C40 109.3(4) . . ?
O22 C39 C38 108.0(4) . . ?
O22 C39 H39A 110.1 . . ?
C38 C39 H39A 110.1 . . ?
O22 C39 H39B 110.1 . . ?
C38 C39 H39B 110.1 . . ?
H39A C39 H39B 108.4 . . ?
O20 C40 C38 109.2(4) . . ?
O20 C40 H40A 109.8 . . ?
C38 C40 H40A 109.8 . . ?
O20 C40 H40B 109.8 . . ?
C38 C40 H40B 109.8 . . ?
H40A C40 H40B 108.3 . . ?
O24 C41 C38 107.5(4) . . ?
O24 C41 H41A 110.2 . . ?
C38 C41 H41A 110.2 . . ?
O24 C41 H41B 110.2 . . ?
C38 C41 H41B 110.2 . . ?
H41A C41 H41B 108.5 . . ?
N1 C42 C45 115.7(4) . . ?
N1 C42 C44 104.7(4) . . ?
C45 C42 C44 111.1(4) . . ?
N1 C42 C43 103.7(4) . . ?
C45 C42 C43 111.1(4) . . ?
C44 C42 C43 110.1(4) . . ?
O16 C43 C42 110.3(4) . . ?
O16 C43 H43A 109.6 . . ?
C42 C43 H43A 109.6 . . ?
O16 C43 H43B 109.6 . . ?
C42 C43 H43B 109.6 . . ?
H43A C43 H43B 108.1 . . ?
O14 C44 C42 108.3(4) . . ?
O14 C44 H44A 110.0 . . ?
C42 C44 H44A 110.0 . . ?
O14 C44 H44B 110.0 . . ?
C42 C44 H44B 110.0 . . ?
H44A C44 H44B 108.4 . . ?
O18 C45 C42 112.9(4) . . ?
O18 C45 H45A 109.0 . . ?
C42 C45 H45A 109.0 . . ?
O18 C45 H45B 109.0 . . ?
C42 C45 H45B 109.0 . . ?
H45A C45 H45B 107.8 . . ?
N1 C46 C47 115.5(4) . . ?
N1 C46 H46A 108.4 . . ?
C47 C46 H46A 108.4 . . ?
N1 C46 H46B 108.4 . . ?
C47 C46 H46B 108.4 . . ?
H46A C46 H46B 107.5 . . ?
C46 C47 C48 114.3(5) . . ?
C46 C47 H47A 108.7 . . ?
C48 C47 H47A 108.7 . . ?
C46 C47 H47B 108.7 . . ?
C48 C47 H47B 108.7 . . ?
H47A C47 H47B 107.6 . . ?
N2 C48 C47 108.7(4) . . ?
N2 C48 H48A 109.9 . . ?
C47 C48 H48A 109.9 . . ?
N2 C48 H48B 109.9 . . ?
C47 C48 H48B 109.9 . . ?
H48A C48 H48B 108.3 . . ?
N2 C49 C52 112.7(4) . . ?
N2 C49 C51 105.9(4) . . ?
C52 C49 C51 111.7(4) . . ?
N2 C49 C50 103.7(4) . . ?
C52 C49 C50 112.4(4) . . ?
C51 C49 C50 110.0(4) . . ?
O13 C50 C49 109.6(4) . . ?
O13 C50 H50A 109.8 . . ?
C49 C50 H50A 109.8 . . ?
O13 C50 H50B 109.8 . . ?
C49 C50 H50B 109.8 . . ?
H50A C50 H50B 108.2 . . ?
O17 C51 C49 107.7(4) . . ?
O17 C51 H51A 110.2 . . ?
C49 C51 H51A 110.2 . . ?
O17 C51 H51B 110.2 . . ?
C49 C51 H51B 110.2 . . ?
H51A C51 H51B 108.5 . . ?
O15 C52 C49 111.4(5) . . ?
O15 C52 H52A 109.4 . . ?
C49 C52 H52A 109.4 . . ?
O15 C52 H52B 109.4 . . ?
C49 C52 H52B 109.4 . . ?
H52A C52 H52B 108.0 . . ?
O19 C53 H53A 109.5 . . ?
O19 C53 H53B 109.5 . . ?
H53A C53 H53B 109.5 . . ?
O19 C53 H53C 109.5 . . ?
H53A C53 H53C 109.5 . . ?
H53B C53 H53C 109.5 . . ?
O29 C57 O29 137.8(9) . 2_655 ?
C59 C58 O30 111.6(18) . . ?
C61 C60 O30 101.4(11) . . ?
C58 O30 C60 111.1(13) . . ?

loop_
_geom_bond_atom_site_label_1
_geom_bond_atom_site_label_2
_geom_bond_distance
_geom_bond_site_symmetry_2
_geom_bond_publ_flag
Co1 O5 2.030(4) . ?
Co1 O4 2.064(4) . ?
Co1 O2 2.065(3) . ?
Co1 O1 2.069(4) . ?
Co1 O6 2.076(4) . ?
Co1 O3 2.102(4) . ?
Co2 O14 2.000(3) . ?
Co2 O9 2.021(3) . ?
Co2 O10 2.037(3) . ?
Co2 O7 2.043(4) . ?
Co2 O8 2.080(3) . ?
Co2 O13 2.250(3) . ?
Co3 O14 1.867(3) . ?
Co3 O17 1.883(3) . ?
Co3 O16 1.895(3) . ?
Co3 O13 1.907(3) . ?
Co3 N2 1.908(4) . ?
Co3 N1 1.937(4) . ?
Co3 Co4 2.9939(9) . ?
Co4 O20 2.026(3) . ?
Co4 O19 2.071(3) . ?
Co4 O8 2.082(3) . ?
Co4 O13 2.086(3) . ?
Co4 O16 2.146(3) . ?
Co4 O21 2.185(3) . ?
Co4 Co6 2.9683(9) . ?
Co5 O17 2.006(3) . ?
Co5 O11 2.025(3) . ?
Co5 O22 2.028(3) . ?
Co5 O12 2.031(3) . ?
Co5 O21 2.169(3) . ?
Co5 O16 2.207(3) . ?
Co6 O20 1.877(3) . ?
Co6 O22 1.887(3) . ?
Co6 O21 1.897(3) . ?
Co6 O23 1.917(3) . ?
Co6 N3 1.925(4) . ?
Co6 N4 1.927(5) . ?
O1 C7 1.247(7) . ?
O2 C9 1.262(7) . ?
O3 C12 1.266(7) . ?
O4 C14 1.254(8) . ?
O5 C2 1.248(9) . ?
O6 C4 1.235(7) . ?
O7 C24 1.254(6) . ?
O8 C22 1.289(6) . ?
O9 C17 1.269(6) . ?
O10 C19 1.268(6) . ?
O11 C27 1.265(6) . ?
O12 C29 1.270(6) . ?
O13 C50 1.433(5) . ?
O14 C44 1.402(5) . ?
O15 C52 1.410(7) . ?
O15 H15 0.8400 . ?
O16 C43 1.426(5) . ?
O17 C51 1.422(5) . ?
O18 C45 1.414(6) . ?
O18 H18 0.8400 . ?
O19 C53 1.441(7) . ?
O19 H19 0.94(6) . ?
O20 C40 1.408(5) . ?
O21 C33 1.435(5) . ?
O22 C39 1.414(5) . ?
O23 C32 1.423(6) . ?
O24 C41 1.415(6) . ?
O24 H24 0.8400 . ?
O25 C34 1.414(7) . ?
O25 H25 0.8400 . ?
N1 C46 1.500(6) . ?
N1 C42 1.511(6) . ?
N1 H1 0.84(6) . ?
N2 C48 1.471(6) . ?
N2 C49 1.510(6) . ?
N2 H2 0.85(6) . ?
N3 C37 1.492(6) . ?
N3 C38 1.510(6) . ?
N3 H3 0.96(6) . ?
N4 C35 1.473(7) . ?
N4 C31 1.504(6) . ?
N4 H4 0.75(6) . ?
C1 C2 1.514(9) . ?
C1 H1A 0.9800 . ?
C1 H1B 0.9800 . ?
C1 H1C 0.9800 . ?
C2 C3 1.388(10) . ?
C3 C4 1.388(8) . ?
C3 H3A 0.9500 . ?
C4 C5 1.517(9) . ?
C5 H5A 0.9800 . ?
C5 H5B 0.9800 . ?
C5 H5C 0.9800 . ?
C6 C7 1.515(8) . ?
C6 H6A 0.9800 . ?
C6 H6B 0.9800 . ?
C6 H6C 0.9800 . ?
C7 C8 1.390(9) . ?
C8 C9 1.386(9) . ?
C8 H8A 0.9500 . ?
C9 C10 1.494(8) . ?
C10 H10A 0.9800 . ?
C10 H10B 0.9800 . ?
C10 H10C 0.9800 . ?
C11 C12 1.504(8) . ?
C11 H11A 0.9800 . ?
C11 H11B 0.9800 . ?
C11 H11C 0.9800 . ?
C12 C13 1.393(8) . ?
C13 C14 1.394(9) . ?
C13 H13A 0.9500 . ?
C14 C15 1.504(9) . ?
C15 H15A 0.9800 . ?
C15 H15B 0.9800 . ?
C15 H15C 0.9800 . ?
C16 C17 1.504(8) . ?
C16 H16A 0.9800 . ?
C16 H16B 0.9800 . ?
C16 H16C 0.9800 . ?
C17 C18 1.393(8) . ?
C18 C19 1.384(8) . ?
C18 H18A 0.9500 . ?
C19 C20 1.518(7) . ?
C20 H20A 0.9800 . ?
C20 H20B 0.9800 . ?
C20 H20C 0.9800 . ?
C21 C22 1.505(7) . ?
C21 H21A 0.9800 . ?
C21 H21B 0.9800 . ?
C21 H21C 0.9800 . ?
C22 C23 1.384(7) . ?
C23 C24 1.403(7) . ?
C23 H23A 0.9500 . ?
C24 C25 1.504(8) . ?
C25 H25A 0.9800 . ?
C25 H25B 0.9800 . ?
C25 H25C 0.9800 . ?
C26 C27 1.499(7) . ?
C26 H26A 0.9800 . ?
C26 H26B 0.9800 . ?
C26 H26C 0.9800 . ?
C27 C28 1.408(8) . ?
C28 C29 1.371(8) . ?
C28 H28A 0.9500 . ?
C29 C30 1.515(7) . ?
C30 H30A 0.9800 . ?
C30 H30B 0.9800 . ?
C30 H30C 0.9800 . ?
C31 C32 1.512(7) . ?
C31 C34 1.514(7) . ?
C31 C33 1.546(7) . ?
C32 H32A 0.9900 . ?
C32 H32B 0.9900 . ?
C33 H33A 0.9900 . ?
C33 H33B 0.9900 . ?
C34 H34A 0.9900 . ?
C34 H34B 0.9900 . ?
C35 C36A 1.524(8) . ?
C35 H35A 0.9900 . ?
C35 H35B 0.9900 . ?
C36A C37 1.557(9) . ?
C36A H36A 0.9900 . ?
C36A H36B 0.9900 . ?
C37 H37A 0.9900 . ?
C37 H37B 0.9900 . ?
C38 C41 1.519(6) . ?
C38 C39 1.528(7) . ?
C38 C40 1.537(7) . ?
C39 H39A 0.9900 . ?
C39 H39B 0.9900 . ?
C40 H40A 0.9900 . ?
C40 H40B 0.9900 . ?
C41 H41A 0.9900 . ?
C41 H41B 0.9900 . ?
C42 C45 1.517(6) . ?
C42 C44 1.524(7) . ?
C42 C43 1.537(7) . ?
C43 H43A 0.9900 . ?
C43 H43B 0.9900 . ?
C44 H44A 0.9900 . ?
C44 H44B 0.9900 . ?
C45 H45A 0.9900 . ?
C45 H45B 0.9900 . ?
C46 C47 1.519(7) . ?
C46 H46A 0.9900 . ?
C46 H46B 0.9900 . ?
C47 C48 1.531(7) . ?
C47 H47A 0.9900 . ?
C47 H47B 0.9900 . ?
C48 H48A 0.9900 . ?
C48 H48B 0.9900 . ?
C49 C52 1.525(7) . ?
C49 C51 1.526(7) . ?
C49 C50 1.533(7) . ?
C50 H50A 0.9900 . ?
C50 H50B 0.9900 . ?
C51 H51A 0.9900 . ?
C51 H51B 0.9900 . ?
C52 H52A 0.9900 . ?
C52 H52B 0.9900 . ?
C53 H53A 0.9800 . ?
C53 H53B 0.9800 . ?
C53 H53C 0.9800 . ?
C54 O26 1.460(10) . ?
C55 O27 1.524(16) . ?
C56 O28 1.427(15) . ?
C57 O29 1.548(9) . ?
C57 O29 1.548(9) 2_655 ?
C58 C59 1.29(3) . ?
C58 O30 1.324(19) . ?
C60 C61 1.486(17) . ?
C60 O30 1.54(2) . ?
C62 O31 1.47(2) . ?
C63 O33 1.45(4) . ?

loop_
_geom_hbond_atom_site_label_D
_geom_hbond_atom_site_label_H
_geom_hbond_atom_site_label_A
_geom_hbond_distance_DH
_geom_hbond_distance_HA
_geom_hbond_distance_DA
_geom_hbond_angle_DHA
_geom_hbond_site_symmetry_A
O19 H19 O23 0.94(6) 1.64(6) 2.568(5) 168(5) .
